data_4105058
loop_
_publ_author_name
'Gad Fuks'
'Nathalie Saffon'
'Laurent Maron'
'Guy Bertrand'
'Didier Bourissou'

_publ_section_title
;
 Ionic-Type Reactivity of
 1,3-Dibora-2,4-diphosphoniocyclobutane-1,3-diyls: Regio- and
 Stereoselective Addition of Hydracids
;
_journal_name_full 'Journal of the American Chemical Society'
_journal_page_first 13681
_journal_page_last 13689
_journal_paper_doi 10.1021/ja903746p
_journal_volume 131
_journal_year 2009
_chemical_formula_sum 'C20 H47 B2 Cl P2'
_chemical_formula_weight 406.59
_chemical_name_systematic
; 
 ? 
;
_space_group_IT_number 2
_symmetry_cell_setting triclinic
_symmetry_space_group_name_Hall '-P 1'
_symmetry_space_group_name_H-M 'P -1'
_atom_sites_solution_hydrogens geom
_atom_sites_solution_primary direct
_atom_sites_solution_secondary difmap
_audit_creation_method SHELXL-97
_cell_angle_alpha 92.369(2)
_cell_angle_beta 96.916(2)
_cell_angle_gamma 97.929(2)
_cell_formula_units_Z 4
_cell_length_a 9.7254(9)
_cell_length_b 11.3862(11)
_cell_length_c 22.736(2)
_cell_measurement_reflns_used 3167
_cell_measurement_temperature 133(2)
_cell_measurement_theta_max 25.603
_cell_measurement_theta_min 2.207
_cell_volume 2471.2(4)
_computing_cell_refinement 'Bruker SMART'
_computing_data_collection 'Bruker SMART'
_computing_data_reduction 'Bruker SHELXTL'
_computing_molecular_graphics 'Bruker SHELXTL'
_computing_publication_material 'Bruker SHELXTL'
_computing_structure_refinement 'SHELXL-97 (Sheldrick, 1997)'
_computing_structure_solution 'SHELXS-97 (Sheldrick, 1990)'
_diffrn_ambient_temperature 133(2)
_diffrn_measured_fraction_theta_full 0.984
_diffrn_measured_fraction_theta_max 0.984
_diffrn_measurement_device_type 'Bruker CCD detector'
_diffrn_measurement_method 'phi and omega scans'
_diffrn_radiation_monochromator graphite
_diffrn_radiation_source 'fine-focus sealed tube'
_diffrn_radiation_type MoK\a
_diffrn_radiation_wavelength 0.71073
_diffrn_reflns_av_R_equivalents 0.0416
_diffrn_reflns_av_sigmaI/netI 0.0882
_diffrn_reflns_limit_h_max 10
_diffrn_reflns_limit_h_min -10
_diffrn_reflns_limit_k_max 12
_diffrn_reflns_limit_k_min -10
_diffrn_reflns_limit_l_max 25
_diffrn_reflns_limit_l_min -24
_diffrn_reflns_number 11077
_diffrn_reflns_theta_full 23.26
_diffrn_reflns_theta_max 23.26
_diffrn_reflns_theta_min 5.10
_exptl_absorpt_coefficient_mu 0.287
_exptl_absorpt_correction_T_max 1.000000
_exptl_absorpt_correction_T_min 0.315995
_exptl_absorpt_correction_type multi-scan
_exptl_absorpt_process_details 'SADABS (Bruker-AXS)'
_exptl_crystal_colour colorless
_exptl_crystal_density_diffrn 1.093
_exptl_crystal_description plate
_exptl_crystal_F_000 896
_exptl_crystal_size_max 0.5
_exptl_crystal_size_mid 0.3
_exptl_crystal_size_min 0.1
_refine_diff_density_max 0.806
_refine_diff_density_min -0.322
_refine_diff_density_rms 0.061
_refine_ls_extinction_method none
_refine_ls_goodness_of_fit_ref 1.008
_refine_ls_hydrogen_treatment mixed
_refine_ls_matrix_type full
_refine_ls_number_parameters 505
_refine_ls_number_reflns 6983
_refine_ls_number_restraints 1
_refine_ls_restrained_S_all 1.008
_refine_ls_R_factor_all 0.1035
_refine_ls_R_factor_gt 0.0589
_refine_ls_shift/su_max 0.001
_refine_ls_shift/su_mean 0.000
_refine_ls_structure_factor_coef Fsqd
_refine_ls_weighting_details 'calc w=1/[\s^2^(Fo^2^)+(0.0752P)^2^+0.0350P] where P=(Fo^2^+2Fc^2^)/3'
_refine_ls_weighting_scheme calc
_refine_ls_wR_factor_gt 0.1283
_refine_ls_wR_factor_ref 0.1462
_reflns_number_gt 4617
_reflns_number_total 6983
_reflns_threshold_expression >2sigma(I)
_cod_data_source_file ja903746p_si_002.cif
_cod_data_source_block gad1m
_cod_depositor_comments
;
The following automatic conversions were performed:

'_exptl_absorpt_correction_type' value 'multi-scans' was replaced
with the value 'multi-scan' as specified in the replacement file
'src/cod-tools/trunk/data/replacement-values/replacement_values.lst'.

Automatic conversion script
Id: cif_fix_values 5376 2017-05-30 11:51:03Z andrius 
;
_cod_original_cell_volume 2471.1(4)
_cod_database_code 4105058

loop_
_symmetry_equiv_pos_as_xyz
'x, y, z'
'-x, -y, -z'

loop_
_atom_site_label
_atom_site_type_symbol
_atom_site_fract_x
_atom_site_fract_y
_atom_site_fract_z
_atom_site_U_iso_or_equiv
_atom_site_adp_type
_atom_site_occupancy
_atom_site_symmetry_multiplicity
_atom_site_calc_flag
_atom_site_refinement_flags
_atom_site_disorder_assembly
_atom_site_disorder_group
P1 P 0.34126(10) 0.75871(9) 0.08076(4) 0.0216(3) Uani 1 1 d . A .
P2 P 0.20293(10) 0.75106(9) 0.18218(5) 0.0217(3) Uani 1 1 d . A .
B1 B 0.3299(4) 0.6455(4) 0.1484(2) 0.0228(10) Uani 1 1 d . . .
Cl1 Cl 0.50511(11) 0.68612(10) 0.19655(5) 0.0312(4) Uani 0.953(3) 1 d P A 1
B2 B 0.2741(5) 0.8794(4) 0.1321(2) 0.0247(11) Uani 1 1 d U . .
H2BB H 0.375(5) 0.899(4) 0.1607(19) 0.030 Uiso 1 1 d . B 1
C1 C 0.2967(4) 0.5004(3) 0.14098(19) 0.0312(10) Uani 1 1 d . A .
C2 C 0.4150(5) 0.4486(4) 0.1149(2) 0.0405(12) Uani 1 1 d . . .
H2A H 0.5037 0.4753 0.1401 0.061 Uiso 1 1 calc R A .
H2B H 0.4213 0.4757 0.0749 0.061 Uiso 1 1 calc R . .
H2C H 0.3956 0.3617 0.1131 0.061 Uiso 1 1 calc R . .
C3 C 0.2822(5) 0.4501(4) 0.2017(2) 0.0447(13) Uani 1 1 d . . .
H3A H 0.2678 0.3631 0.1975 0.067 Uiso 1 1 calc R A .
H3B H 0.2018 0.4773 0.2175 0.067 Uiso 1 1 calc R . .
H3C H 0.3675 0.4777 0.2290 0.067 Uiso 1 1 calc R . .
C4 C 0.1579(5) 0.4489(4) 0.1010(2) 0.0478(13) Uani 1 1 d . . .
H4A H 0.1588 0.4800 0.0615 0.072 Uiso 1 1 calc R A .
H4B H 0.0782 0.4723 0.1189 0.072 Uiso 1 1 calc R . .
H4C H 0.1495 0.3621 0.0976 0.072 Uiso 1 1 calc R . .
C5 C 0.2072(5) 0.9974(4) 0.11653(19) 0.0343(11) Uani 1 1 d . A .
C6 C 0.2099(6) 1.0722(4) 0.1749(2) 0.0481(13) Uani 1 1 d . . .
H6A H 0.3067 1.0922 0.1940 0.072 Uiso 1 1 calc R A .
H6B H 0.1539 1.0265 0.2015 0.072 Uiso 1 1 calc R . .
H6C H 0.1708 1.1454 0.1663 0.072 Uiso 1 1 calc R . .
C7 C 0.0554(5) 0.9777(4) 0.0871(2) 0.0540(14) Uani 1 1 d . . .
H7A H 0.0254 1.0545 0.0784 0.081 Uiso 1 1 calc R A .
H7B H -0.0046 0.9370 0.1138 0.081 Uiso 1 1 calc R . .
H7C H 0.0482 0.9288 0.0500 0.081 Uiso 1 1 calc R . .
C8 C 0.2981(6) 1.0756(4) 0.0779(2) 0.0521(14) Uani 1 1 d . . .
H8A H 0.2518 1.1438 0.0662 0.078 Uiso 1 1 calc R A .
H8B H 0.3106 1.0288 0.0423 0.078 Uiso 1 1 calc R . .
H8C H 0.3897 1.1039 0.1006 0.078 Uiso 1 1 calc R . .
C9 C 0.2320(5) 0.7071(4) 0.00912(18) 0.0330(10) Uani 1 1 d . . .
H9 H 0.1377 0.6733 0.0190 0.040 Uiso 1 1 calc R A .
C10 C 0.2828(6) 0.6105(4) -0.0277(2) 0.0525(14) Uani 1 1 d . A .
H10A H 0.2115 0.5823 -0.0614 0.079 Uiso 1 1 calc R . .
H10B H 0.2994 0.5441 -0.0030 0.079 Uiso 1 1 calc R . .
H10C H 0.3700 0.6429 -0.0424 0.079 Uiso 1 1 calc R . .
C11 C 0.2098(6) 0.8082(5) -0.0312(2) 0.0617(16) Uani 1 1 d . A .
H11A H 0.2984 0.8387 -0.0453 0.092 Uiso 1 1 calc R . .
H11B H 0.1767 0.8720 -0.0090 0.092 Uiso 1 1 calc R . .
H11C H 0.1400 0.7788 -0.0652 0.092 Uiso 1 1 calc R . .
C12 C 0.5161(4) 0.8079(4) 0.05827(19) 0.0357(11) Uani 1 1 d . . .
H12 H 0.4988 0.8410 0.0184 0.043 Uiso 1 1 calc R A .
C13 C 0.6056(5) 0.9068(5) 0.0983(2) 0.0564(15) Uani 1 1 d . A .
H13A H 0.6250 0.8789 0.1383 0.085 Uiso 1 1 calc R . .
H13B H 0.5556 0.9756 0.1002 0.085 Uiso 1 1 calc R . .
H13C H 0.6940 0.9296 0.0823 0.085 Uiso 1 1 calc R . .
C14 C 0.5999(5) 0.7065(5) 0.0500(2) 0.0479(13) Uani 1 1 d . A .
H14A H 0.6871 0.7366 0.0346 0.072 Uiso 1 1 calc R . .
H14B H 0.5448 0.6453 0.0217 0.072 Uiso 1 1 calc R . .
H14C H 0.6217 0.6721 0.0882 0.072 Uiso 1 1 calc R . .
C15 C 0.0155(4) 0.6846(4) 0.1718(2) 0.0342(11) Uani 1 1 d . . .
H15 H 0.0112 0.6038 0.1877 0.041 Uiso 1 1 calc R A .
C16 C -0.0471(5) 0.6669(4) 0.1070(2) 0.0481(13) Uani 1 1 d . A .
H16A H -0.1410 0.6213 0.1039 0.072 Uiso 1 1 calc R . .
H16B H 0.0124 0.6236 0.0849 0.072 Uiso 1 1 calc R . .
H16C H -0.0529 0.7445 0.0905 0.072 Uiso 1 1 calc R . .
C17 C -0.0782(5) 0.7524(4) 0.2060(2) 0.0491(13) Uani 1 1 d . A .
H17A H -0.0762 0.8329 0.1921 0.074 Uiso 1 1 calc R . .
H17B H -0.0439 0.7569 0.2485 0.074 Uiso 1 1 calc R . .
H17C H -0.1744 0.7108 0.1994 0.074 Uiso 1 1 calc R . .
C18 C 0.2333(5) 0.7942(4) 0.26289(18) 0.0376(11) Uani 1 1 d . . .
H18 H 0.1551 0.8393 0.2701 0.045 Uiso 1 1 calc R A .
C19 C 0.3640(5) 0.8778(5) 0.2844(2) 0.0555(14) Uani 1 1 d . A .
H19A H 0.3588 0.9095 0.3246 0.083 Uiso 1 1 calc R . .
H19B H 0.3738 0.9433 0.2578 0.083 Uiso 1 1 calc R . .
H19C H 0.4451 0.8353 0.2847 0.083 Uiso 1 1 calc R . .
C20 C 0.2151(6) 0.6873(4) 0.3011(2) 0.0527(14) Uani 1 1 d . A .
H20A H 0.2912 0.6403 0.2975 0.079 Uiso 1 1 calc R . .
H20B H 0.1251 0.6381 0.2875 0.079 Uiso 1 1 calc R . .
H20C H 0.2174 0.7149 0.3426 0.079 Uiso 1 1 calc R . .
P3 P 0.70438(11) 0.36532(9) 0.36786(5) 0.0260(3) Uani 1 1 d . C .
P4 P 0.82800(11) 0.15618(9) 0.37240(5) 0.0250(3) Uani 1 1 d . C .
B3 B 0.8305(5) 0.2925(4) 0.3161(2) 0.0289(11) Uani 1 1 d . . .
Cl2 Cl 1.01025(12) 0.38199(11) 0.33744(6) 0.0419(5) Uani 0.918(4) 1 d P C 1
B4 B 0.7590(6) 0.2607(4) 0.4318(2) 0.0346(13) Uani 1 1 d . . .
H4BB H 0.870(5) 0.317(4) 0.451(2) 0.042 Uiso 1 1 d . D 1
C21 C 0.8024(5) 0.2776(4) 0.24401(19) 0.0393(11) Uani 1 1 d . C .
C22 C 0.6613(5) 0.2033(5) 0.2170(2) 0.0504(13) Uani 1 1 d . . .
H22A H 0.5838 0.2440 0.2268 0.076 Uiso 1 1 calc R C .
H22B H 0.6529 0.1248 0.2335 0.076 Uiso 1 1 calc R . .
H22C H 0.6582 0.1942 0.1738 0.076 Uiso 1 1 calc R . .
C23 C 0.7997(6) 0.3991(5) 0.2180(2) 0.0572(15) Uani 1 1 d . . .
H23A H 0.7882 0.3895 0.1745 0.086 Uiso 1 1 calc R C .
H23B H 0.8878 0.4507 0.2319 0.086 Uiso 1 1 calc R . .
H23C H 0.7214 0.4350 0.2307 0.086 Uiso 1 1 calc R . .
C24 C 0.9171(5) 0.2195(5) 0.2187(2) 0.0510(14) Uani 1 1 d . . .
H24A H 0.8989 0.2138 0.1753 0.076 Uiso 1 1 calc R C .
H24B H 0.9176 0.1397 0.2333 0.076 Uiso 1 1 calc R . .
H24C H 1.0082 0.2677 0.2314 0.076 Uiso 1 1 calc R . .
C25 C 0.6762(5) 0.2292(4) 0.48810(19) 0.0415(12) Uani 1 1 d . C .
C26 C 0.5257(6) 0.1664(5) 0.4716(3) 0.0668(17) Uani 1 1 d . . .
H26A H 0.4908 0.1328 0.5069 0.100 Uiso 1 1 calc R C .
H26B H 0.5240 0.1025 0.4411 0.100 Uiso 1 1 calc R . .
H26C H 0.4660 0.2237 0.4561 0.100 Uiso 1 1 calc R . .
C27 C 0.6691(7) 0.3431(5) 0.5243(2) 0.0711(19) Uani 1 1 d . . .
H27A H 0.6198 0.3963 0.4994 0.107 Uiso 1 1 calc R C .
H27B H 0.7642 0.3822 0.5385 0.107 Uiso 1 1 calc R . .
H27C H 0.6188 0.3242 0.5583 0.107 Uiso 1 1 calc R . .
C28 C 0.7552(6) 0.1501(4) 0.5292(2) 0.0521(14) Uani 1 1 d . . .
H28A H 0.8504 0.1904 0.5422 0.078 Uiso 1 1 calc R C .
H28B H 0.7595 0.0746 0.5077 0.078 Uiso 1 1 calc R . .
H28C H 0.7061 0.1349 0.5639 0.078 Uiso 1 1 calc R . .
C29 C 0.5206(4) 0.3561(4) 0.33230(19) 0.0348(11) Uani 1 1 d . . .
H29 H 0.5246 0.3907 0.2927 0.042 Uiso 1 1 calc R C .
C30 C 0.4468(5) 0.2279(4) 0.3205(2) 0.0464(13) Uani 1 1 d . C .
H30A H 0.4294 0.1938 0.3582 0.070 Uiso 1 1 calc R . .
H30B H 0.5063 0.1808 0.3004 0.070 Uiso 1 1 calc R . .
H30C H 0.3576 0.2272 0.2952 0.070 Uiso 1 1 calc R . .
C31 C 0.4299(5) 0.4268(5) 0.3654(2) 0.0535(14) Uani 1 1 d . C .
H31A H 0.3336 0.4131 0.3453 0.080 Uiso 1 1 calc R . .
H31B H 0.4664 0.5116 0.3663 0.080 Uiso 1 1 calc R . .
H31C H 0.4309 0.4015 0.4061 0.080 Uiso 1 1 calc R . .
C32 C 0.7541(5) 0.5260(4) 0.3897(2) 0.0436(12) Uani 1 1 d . . .
H32 H 0.6770 0.5474 0.4116 0.052 Uiso 1 1 calc R C .
C33 C 0.8825(8) 0.5591(6) 0.4317(3) 0.098(3) Uani 1 1 d . C .
H33A H 0.9644 0.5523 0.4113 0.147 Uiso 1 1 calc R . .
H33B H 0.8818 0.5058 0.4645 0.147 Uiso 1 1 calc R . .
H33C H 0.8868 0.6412 0.4474 0.147 Uiso 1 1 calc R . .
C34 C 0.7513(6) 0.6029(4) 0.3365(2) 0.0617(16) Uani 1 1 d . C .
H34A H 0.7778 0.6866 0.3502 0.093 Uiso 1 1 calc R . .
H34B H 0.6568 0.5913 0.3147 0.093 Uiso 1 1 calc R . .
H34C H 0.8176 0.5802 0.3104 0.093 Uiso 1 1 calc R . .
C35 C 0.9997(5) 0.1073(5) 0.3980(2) 0.0458(13) Uani 1 1 d . . .
H35 H 0.9742 0.0260 0.4120 0.055 Uiso 1 1 calc R C .
C36 C 1.0894(5) 0.0888(5) 0.3491(2) 0.0546(14) Uani 1 1 d . C .
H36A H 1.1181 0.1651 0.3326 0.082 Uiso 1 1 calc R . .
H36B H 1.0354 0.0337 0.3178 0.082 Uiso 1 1 calc R . .
H36C H 1.1727 0.0556 0.3655 0.082 Uiso 1 1 calc R . .
C37 C 1.0817(6) 0.1748(5) 0.4501(3) 0.0690(17) Uani 1 1 d . C .
H37A H 1.1678 0.1407 0.4608 0.104 Uiso 1 1 calc R . .
H37B H 1.0264 0.1708 0.4835 0.104 Uiso 1 1 calc R . .
H37C H 1.1054 0.2579 0.4408 0.104 Uiso 1 1 calc R . .
C38 C 0.7153(4) 0.0137(4) 0.34559(18) 0.0313(10) Uani 1 1 d . . .
H38 H 0.6223 0.0347 0.3291 0.038 Uiso 1 1 calc R C .
C39 C 0.7665(5) -0.0566(4) 0.2956(2) 0.0494(13) Uani 1 1 d . C .
H39A H 0.8535 -0.0856 0.3108 0.074 Uiso 1 1 calc R . .
H39B H 0.7836 -0.0049 0.2631 0.074 Uiso 1 1 calc R . .
H39C H 0.6951 -0.1242 0.2811 0.074 Uiso 1 1 calc R . .
C40 C 0.6887(6) -0.0673(4) 0.3953(2) 0.0522(14) Uani 1 1 d . C .
H40A H 0.6215 -0.1371 0.3798 0.078 Uiso 1 1 calc R . .
H40B H 0.6505 -0.0245 0.4264 0.078 Uiso 1 1 calc R . .
H40C H 0.7768 -0.0928 0.4119 0.078 Uiso 1 1 calc R . .
Cl2' Cl 0.9147(14) 0.3673(12) 0.4825(7) 0.042(5) Uani 0.082(4) 1 d P C 2
Cl1' Cl 0.445(3) 0.942(3) 0.1889(13) 0.072(12) Uani 0.047(3) 1 d PU A 2

loop_
_atom_site_aniso_label
_atom_site_aniso_U_11
_atom_site_aniso_U_22
_atom_site_aniso_U_33
_atom_site_aniso_U_23
_atom_site_aniso_U_13
_atom_site_aniso_U_12
P1 0.0217(6) 0.0227(6) 0.0216(6) 0.0008(5) 0.0048(4) 0.0057(4)
P2 0.0209(6) 0.0206(6) 0.0244(6) 0.0011(4) 0.0067(4) 0.0028(4)
B1 0.014(2) 0.032(3) 0.023(3) 0.003(2) 0.0028(19) 0.0069(19)
Cl1 0.0227(6) 0.0405(7) 0.0295(7) 0.0049(5) -0.0026(5) 0.0059(5)
B2 0.026(3) 0.023(3) 0.027(3) 0.002(2) 0.007(2) 0.006(2)
C1 0.036(3) 0.021(2) 0.039(3) 0.001(2) 0.007(2) 0.0084(19)
C2 0.050(3) 0.027(3) 0.050(3) 0.001(2) 0.014(2) 0.017(2)
C3 0.053(3) 0.029(3) 0.055(3) 0.014(2) 0.010(2) 0.008(2)
C4 0.044(3) 0.030(3) 0.066(4) -0.008(2) 0.003(3) -0.003(2)
C5 0.051(3) 0.024(2) 0.031(3) 0.004(2) 0.009(2) 0.009(2)
C6 0.072(4) 0.031(3) 0.046(3) -0.003(2) 0.018(3) 0.018(2)
C7 0.060(4) 0.050(3) 0.055(3) 0.015(3) -0.003(3) 0.023(3)
C8 0.084(4) 0.034(3) 0.046(3) 0.015(2) 0.023(3) 0.018(3)
C9 0.033(3) 0.035(3) 0.031(3) -0.006(2) 0.001(2) 0.009(2)
C10 0.069(4) 0.051(3) 0.037(3) -0.009(2) -0.003(3) 0.018(3)
C11 0.099(5) 0.061(4) 0.025(3) -0.007(3) -0.011(3) 0.034(3)
C12 0.028(2) 0.047(3) 0.034(3) 0.008(2) 0.015(2) 0.002(2)
C13 0.038(3) 0.053(3) 0.077(4) 0.002(3) 0.021(3) -0.009(2)
C14 0.026(3) 0.069(4) 0.054(3) 0.009(3) 0.015(2) 0.015(2)
C15 0.022(2) 0.035(3) 0.048(3) -0.001(2) 0.014(2) 0.0025(19)
C16 0.023(3) 0.054(3) 0.064(4) -0.007(3) 0.001(2) 0.000(2)
C17 0.032(3) 0.053(3) 0.067(4) -0.001(3) 0.019(2) 0.011(2)
C18 0.045(3) 0.042(3) 0.026(3) 0.003(2) 0.010(2) 0.003(2)
C19 0.058(4) 0.067(4) 0.034(3) -0.012(3) -0.002(3) -0.003(3)
C20 0.081(4) 0.052(3) 0.028(3) 0.007(2) 0.015(3) 0.013(3)
P3 0.0282(6) 0.0232(6) 0.0258(6) 0.0023(5) 0.0013(5) 0.0025(5)
P4 0.0223(6) 0.0275(6) 0.0262(6) 0.0039(5) 0.0056(5) 0.0043(4)
B3 0.020(3) 0.027(3) 0.039(3) 0.008(2) 0.005(2) 0.000(2)
Cl2 0.0234(7) 0.0430(8) 0.0553(9) 0.0109(6) 0.0033(6) -0.0100(5)
B4 0.045(3) 0.030(3) 0.031(3) 0.007(2) 0.005(2) 0.011(2)
C21 0.041(3) 0.050(3) 0.029(3) 0.008(2) 0.011(2) 0.007(2)
C22 0.051(3) 0.068(4) 0.032(3) -0.006(3) 0.006(2) 0.009(3)
C23 0.079(4) 0.061(4) 0.033(3) 0.013(3) 0.013(3) 0.008(3)
C24 0.053(3) 0.074(4) 0.032(3) 0.008(3) 0.023(2) 0.011(3)
C25 0.069(4) 0.037(3) 0.026(3) 0.001(2) 0.020(2) 0.022(2)
C26 0.059(4) 0.083(4) 0.066(4) 0.031(3) 0.029(3) 0.012(3)
C27 0.126(6) 0.061(4) 0.037(3) 0.001(3) 0.011(3) 0.051(4)
C28 0.087(4) 0.047(3) 0.027(3) 0.009(2) 0.018(3) 0.019(3)
C29 0.031(3) 0.045(3) 0.029(3) 0.003(2) 0.000(2) 0.012(2)
C30 0.027(3) 0.055(3) 0.053(3) -0.005(3) 0.004(2) -0.004(2)
C31 0.039(3) 0.068(4) 0.059(3) -0.004(3) 0.007(2) 0.027(3)
C32 0.053(3) 0.028(3) 0.047(3) -0.003(2) 0.002(2) 0.004(2)
C33 0.139(7) 0.050(4) 0.088(5) -0.017(4) -0.030(5) -0.008(4)
C34 0.094(5) 0.030(3) 0.060(4) 0.012(3) 0.006(3) 0.004(3)
C35 0.033(3) 0.065(4) 0.043(3) 0.016(3) 0.002(2) 0.017(2)
C36 0.030(3) 0.066(4) 0.074(4) 0.005(3) 0.016(3) 0.021(2)
C37 0.046(3) 0.081(4) 0.075(4) -0.012(3) -0.017(3) 0.016(3)
C38 0.031(2) 0.031(3) 0.033(3) 0.001(2) 0.010(2) 0.0050(19)
C39 0.054(3) 0.047(3) 0.048(3) -0.009(2) 0.015(3) 0.004(2)
C40 0.079(4) 0.032(3) 0.044(3) 0.001(2) 0.014(3) -0.005(3)
Cl2' 0.038(9) 0.029(8) 0.048(10) -0.024(7) -0.034(7) 0.008(6)
Cl1' 0.056(17) 0.11(3) 0.041(18) -0.028(17) 0.009(11) -0.030(18)

loop_
_atom_type_symbol
_atom_type_description
_atom_type_scat_dispersion_real
_atom_type_scat_dispersion_imag
_atom_type_scat_source
C C 0.0033 0.0016 'International Tables Vol C Tables 4.2.6.8 and 6.1.1.4'
H H 0.0000 0.0000 'International Tables Vol C Tables 4.2.6.8 and 6.1.1.4'
B B 0.0013 0.0007 'International Tables Vol C Tables 4.2.6.8 and 6.1.1.4'
P P 0.1023 0.0942 'International Tables Vol C Tables 4.2.6.8 and 6.1.1.4'
Cl Cl 0.1484 0.1585 'International Tables Vol C Tables 4.2.6.8 and 6.1.1.4'

loop_
_geom_angle_atom_site_label_1
_geom_angle_atom_site_label_2
_geom_angle_atom_site_label_3
_geom_angle
C12 P1 C9 103.2(2)
C12 P1 B2 113.7(2)
C9 P1 B2 117.7(2)
C12 P1 B1 117.75(19)
C9 P1 B1 116.52(19)
B2 P1 B1 88.43(19)
C18 P2 C15 102.0(2)
C18 P2 B2 113.5(2)
C15 P2 B2 121.1(2)
C18 P2 B1 118.7(2)
C15 P2 B1 113.48(19)
B2 P2 B1 89.09(19)
C1 B1 Cl1 107.5(3)
C1 B1 P2 124.4(3)
Cl1 B1 P2 104.6(2)
C1 B1 P1 126.1(3)
Cl1 B1 P1 103.9(2)
P2 B1 P1 86.84(18)
C5 B2 P2 127.5(3)
C5 B2 P1 131.5(3)
P2 B2 P1 89.52(19)
C5 B2 Cl1' 103.0(12)
P2 B2 Cl1' 95.6(10)
P1 B2 Cl1' 103.1(11)
C2 C1 C3 108.5(4)
C2 C1 C4 106.9(4)
C3 C1 C4 105.2(4)
C2 C1 B1 110.9(3)
C3 C1 B1 109.7(3)
C4 C1 B1 115.4(3)
C7 C5 C6 106.5(4)
C7 C5 C8 109.2(4)
C6 C5 C8 105.8(4)
C7 C5 B2 115.8(4)
C6 C5 B2 108.2(3)
C8 C5 B2 110.8(4)
C11 C9 C10 107.1(4)
C11 C9 P1 112.7(3)
C10 C9 P1 116.4(3)
C13 C12 C14 109.4(4)
C13 C12 P1 114.9(3)
C14 C12 P1 113.2(3)
C16 C15 C17 109.1(4)
C16 C15 P2 113.1(3)
C17 C15 P2 114.2(3)
C19 C18 C20 112.0(4)
C19 C18 P2 116.3(3)
C20 C18 P2 112.6(3)
C32 P3 C29 103.1(2)
C32 P3 B4 113.3(2)
C29 P3 B4 122.0(2)
C32 P3 B3 116.1(2)
C29 P3 B3 113.5(2)
B4 P3 B3 89.4(2)
C38 P4 C35 102.8(2)
C38 P4 B4 117.8(2)
C35 P4 B4 114.4(2)
C38 P4 B3 117.04(19)
C35 P4 B3 116.9(2)
B4 P4 B3 88.5(2)
C21 B3 Cl2 107.6(3)
C21 B3 P3 124.5(3)
Cl2 B3 P3 105.0(2)
C21 B3 P4 125.7(3)
Cl2 B3 P4 103.6(2)
P3 B3 P4 87.07(19)
C25 B4 P3 126.1(4)
C25 B4 P4 131.2(3)
P3 B4 P4 89.7(2)
C25 B4 Cl2' 92.4(6)
P3 B4 Cl2' 102.1(5)
P4 B4 Cl2' 113.0(5)
C24 C21 C23 108.0(4)
C24 C21 C22 106.2(4)
C23 C21 C22 104.6(4)
C24 C21 B3 111.3(4)
C23 C21 B3 110.2(4)
C22 C21 B3 116.0(4)
C27 C25 C26 107.3(5)
C27 C25 C28 107.1(4)
C26 C25 C28 107.9(4)
C27 C25 B4 109.4(4)
C26 C25 B4 114.3(4)
C28 C25 B4 110.5(4)
C31 C29 C30 108.9(4)
C31 C29 P3 114.7(3)
C30 C29 P3 112.8(3)
C33 C32 C34 112.0(5)
C33 C32 P3 116.4(4)
C34 C32 P3 112.5(3)
C37 C35 C36 111.7(4)
C37 C35 P4 115.8(4)
C36 C35 P4 114.7(3)
C40 C38 C39 108.9(4)
C40 C38 P4 112.5(3)
C39 C38 P4 115.4(3)

loop_
_geom_bond_atom_site_label_1
_geom_bond_atom_site_label_2
_geom_bond_distance
P1 C12 1.854(4)
P1 C9 1.860(4)
P1 B2 1.994(5)
P1 B1 2.050(5)
P2 C18 1.858(4)
P2 C15 1.858(4)
P2 B2 1.989(5)
P2 B1 2.031(5)
B1 C1 1.637(6)
B1 Cl1 1.899(4)
B2 C5 1.606(6)
B2 Cl1' 2.00(3)
C1 C2 1.531(6)
C1 C3 1.531(6)
C1 C4 1.560(6)
C5 C7 1.529(6)
C5 C6 1.542(6)
C5 C8 1.543(6)
C9 C11 1.523(6)
C9 C10 1.526(6)
C12 C13 1.519(6)
C12 C14 1.521(6)
C15 C16 1.518(6)
C15 C17 1.532(6)
C18 C19 1.496(6)
C18 C20 1.526(6)
P3 C32 1.858(4)
P3 C29 1.858(4)
P3 B4 1.987(5)
P3 B3 2.031(5)
P4 C38 1.864(4)
P4 C35 1.867(4)
P4 B4 1.999(5)
P4 B3 2.051(5)
B3 C21 1.627(6)
B3 Cl2 1.896(5)
B4 C25 1.619(7)
B4 Cl2' 2.012(13)
C21 C24 1.530(6)
C21 C23 1.530(6)
C21 C22 1.552(6)
C25 C27 1.521(7)
C25 C26 1.534(7)
C25 C28 1.537(6)
C29 C31 1.516(6)
C29 C30 1.533(6)
C32 C33 1.472(7)
C32 C34 1.522(6)
C35 C37 1.469(7)
C35 C36 1.518(7)
C38 C40 1.512(6)
C38 C39 1.532(6)
